data_2003888
loop_
_publ_author_name
'Davies, P. J.'
'Taylor, M. R.'
'Wainwright, K. P.'
'Kobus, H. J.'

_publ_section_title
;Zinc(II) Chloride--Methanol Complex of
 2-[(1,3-Dihydro-1,3-dioxo-2<i>H</i>-inden-2-ylidene)amino]-1<i>H</i>-indene-1,3(2<i>H</i>)-dionate(1--)
 Sodium Salt: a Complex of Ruhemann's Purple
;
_journal_issue 9
_journal_name_full 'Acta Crystallographica Section C'
_journal_page_first 1802
_journal_page_last 1805
_journal_paper_doi 10.1107/S0108270195003325
_journal_volume 51
_journal_year 1995
_chemical_formula_analytical
;
Na {[(C18 H8 N O4) Zn Cl2] [(C18 H8 N O4) Zn Cl (C H3 O H)]}
;
_chemical_formula_moiety 'C37 H20 Cl3 N2 Na O9 Zn2'
_chemical_formula_structural 'Na (((C18 H8 N O4) Zn Cl2) ((C18 H8 N O4) Zn Cl (C H3 O H)))'
_chemical_formula_sum 'C37 H20 Cl3 N2 Na O9 Zn2'
_chemical_formula_weight 896.63
_space_group_IT_number 2
_symmetry_cell_setting triclinic
_symmetry_space_group_name_Hall '-P 1'
_symmetry_space_group_name_H-M 'P -1'
_cell_angle_alpha 76.36(5)
_cell_angle_beta 89.08(2)
_cell_angle_gamma 66.09(4)
_cell_formula_units_Z 1
_cell_length_a 12.060(3)
_cell_length_b 10.027(8)
_cell_length_c 8.046(2)
_cell_measurement_reflns_used 6
_cell_measurement_temperature 293
_cell_measurement_theta_max 20.81
_cell_measurement_theta_min 13.16
_cell_volume 860.9(8)
_computing_data_reduction 'DIFDAT ADDREF SORTRF Xtal (Hall, Flack & Stewart, 1992)'
_computing_molecular_graphics 'ORTEPII Xtal (Johnson, 1976)'
_computing_publication_material 'BONDLA CIFIO Xtal'
_computing_structure_refinement 'CRYLSQ Xtal'
_computing_structure_solution 'FOURR PEKPIK MODEL Xtal'
_diffrn_ambient_temperature 293
_diffrn_measurement_device CAD4
_diffrn_measurement_method '\q/2\q scans'
_diffrn_radiation_monochromator graphite
_diffrn_radiation_source 'fixed tube'
_diffrn_radiation_type 'Mo K\a'
_diffrn_radiation_wavelength .7107
_diffrn_reflns_av_R_equivalents .026
_diffrn_reflns_av_sigmaI/netI .024
_diffrn_reflns_limit_h_max 14
_diffrn_reflns_limit_h_min -014
_diffrn_reflns_limit_k_max 11
_diffrn_reflns_limit_k_min -011
_diffrn_reflns_limit_l_max 9
_diffrn_reflns_limit_l_min 0
_diffrn_reflns_number 3114
_diffrn_reflns_theta_max 24.98
_diffrn_reflns_theta_min 1.85
_diffrn_standards_decay_% <1
_diffrn_standards_interval_time 50
_diffrn_standards_number 6
_exptl_absorpt_coefficient_mu 1.70
_exptl_absorpt_correction_type none
_exptl_crystal_colour orange
_exptl_crystal_density_diffrn 1.73
_exptl_crystal_density_meas 1.710(10)
_exptl_crystal_density_method
;
flotation in a 1,1,1-trichloroethane/1,2-dibromoethane mixture
;
_exptl_crystal_description 'sickle-shaped shard'
_exptl_crystal_F_000 449.92
_exptl_crystal_size_max .8
_exptl_crystal_size_mid .15
_exptl_crystal_size_min .15
_refine_diff_density_max .636
_refine_diff_density_min -0.635
_refine_ls_abs_structure_details none
_refine_ls_abs_structure_Flack 0
_refine_ls_extinction_method none
_refine_ls_goodness_of_fit_all 3.9
_refine_ls_goodness_of_fit_obs 3.624
_refine_ls_hydrogen_treatment noref
_refine_ls_matrix_type full
_refine_ls_number_constraints 0
_refine_ls_number_parameters 259
_refine_ls_number_reflns 2533
_refine_ls_number_restraints 0
_refine_ls_R_factor_all .058
_refine_ls_R_factor_obs .048
_refine_ls_shift/esd_max .02
_refine_ls_shift/esd_mean .001
_refine_ls_structure_factor_coef F
_refine_ls_weighting_scheme sigma
_refine_ls_wR_factor_all .048
_refine_ls_wR_factor_obs .041
_reflns_limit_h_max 14
_reflns_limit_h_min 0
_reflns_limit_k_max 11
_reflns_limit_k_min -010
_reflns_limit_l_max 9
_reflns_limit_l_min -09
_reflns_number_observed 2537
_reflns_number_total 3024
_reflns_observed_criterion refl_observed_if_I_>_2_sigma(I)
_cod_data_source_file fg1024.cif
_cod_data_source_block ruzn
_cod_depositor_comments
;
 Changing the _atom_site_occupancy data item value from '?' to '1'
 for all fully occupied atom sites.

 Antanas Vaitkus,
 2017-02-13
;
_cod_original_sg_symbol_Hall -P_1
_cod_database_code 2003888

loop_
_symmetry_equiv_pos_as_xyz
+x,+y,+z
-x,-y,-z

loop_
_atom_site_aniso_label
_atom_site_aniso_U_11
_atom_site_aniso_U_22
_atom_site_aniso_U_33
_atom_site_aniso_U_12
_atom_site_aniso_U_13
_atom_site_aniso_U_23
Zn .0809(5) .0356(4) .0441(4) -.0220(4) .0178(3) -.0086(3)
Cl1 .0590(10) .0510(9) .0562(9) -.0160(7) .0084(7) -.0193(7)
Na .066(2) .033(2) .039(2) -.0100(10) .0130(10) -.0070(10)
C1 .043(3) .022(2) .036(3) -.010(2) -.002(2) -.003(2)
C2 .049(3) .022(3) .039(3) -.011(2) .000(3) -.006(2)
O2 .081(3) .026(2) .045(2) -.007(2) .013(2) -.004(2)
C3 .043(3) .025(3) .042(3) -.009(2) -.008(2) -.006(2)
C4 .046(3) .036(3) .060(4) -.010(3) -.002(3) -.016(3)
C5 .058(4) .028(3) .071(4) .001(3) -.013(3) -.014(3)
C6 .066(4) .023(3) .065(4) -.004(3) -.018(3) -.001(3)
C7 .064(4) .029(3) .047(3) -.015(3) -.010(3) .001(2)
C8 .048(3) .023(3) .044(3) -.012(2) -.008(3) -.004(2)
C9 .049(3) .025(3) .038(3) -.011(2) .000(3) -.005(2)
O9 .063(3) .025(2) .049(2) -.010(2) .010(2) -.002(2)
N .045(3) .026(2) .036(2) -.010(2) .002(2) -.007(2)
C1' .040(3) .024(2) .033(3) -.008(2) .002(2) -.006(2)
C2' .041(3) .024(2) .037(3) -.012(2) .003(2) -.011(2)
O2' .052(2) .029(2) .058(2) -.016(2) .016(2) -.016(2)
C3' .046(3) .023(3) .038(3) -.011(2) -.003(2) -.005(2)
C4' .068(4) .039(3) .047(3) -.024(3) -.004(3) -.003(3)
C5' .081(5) .030(3) .063(4) -.016(3) -.017(4) .006(3)
C6' .068(4) .019(3) .079(5) -.001(3) -.022(4) -.006(3)
C7' .049(4) .037(3) .062(4) -.005(3) -.007(3) -.018(3)
C8' .040(3) .025(3) .045(3) -.008(2) -.006(3) -.006(2)
C9' .047(3) .028(3) .041(3) -.014(2) .007(3) -.010(2)
O9' .060(3) .033(2) .056(2) -.008(2) .018(2) -.009(2)
O10 .022(7) .036(5) .060(9) .005(7) .002(7) .017(5)
C10 .059(9) .045(7) .090(10) -.013(6) .034(8) -.006(7)
Cl2 .063(5) .058(4) .079(3) -.032(4) -.017(4) .015(3)

loop_
_atom_site_label
_atom_site_occupancy
_atom_site_fract_x
_atom_site_fract_y
_atom_site_fract_z
_atom_site_U_iso_or_equiv
_atom_site_thermal_displace_type
_atom_site_calc_flag
_atom_site_calc_attached_atom
_atom_site_refinement_flags
Zn 1 .28576(7) .52127(7) .28777(8) .0546(7) Uani ? ? ?
Cl1 1 .24660(10) .4714(2) .0482(2) .0560(10) Uani ? ? ?
Na 1 .00000 .50000 1.00000 .050(3) Uani ? ? S
C1 1 .0868(4) .6525(5) .4887(6) .036(4) Uani ? ? ?
C2 1 -.0103(4) .7174(5) .5963(6) .039(5) Uani ? ? ?
O2 1 -.0274(3) .6685(3) .7415(4) .057(4) Uani ? ? ?
C3 1 -.0850(4) .8746(5) .4913(6) .039(5) Uani ? ? ?
C4 1 -0.1911(5) .9786(5) .5319(7) .049(5) Uani ? ? ?
C5 1 -0.2419(5) 1.1220(6) .4151(8) .058(6) Uani ? ? ?
C6 1 -0.1865(5) 1.1543(5) .2698(7) .057(6) Uani ? ? ?
C7 1 -.0808(5) 1.0502(5) .2296(6) .050(5) Uani ? ? ?
C8 1 -.0300(5) .9061(5) .3443(6) .040(5) Uani ? ? ?
C9 1 .0798(5) .7714(5) .3372(6) .039(5) Uani ? ? ?
O9 1 .1528(3) .7575(3) .2288(4) .050(4) Uani ? ? ?
N 1 .1796(3) .5198(4) .4985(5) .037(4) Uani ? ? ?
C1' 1 .2186(4) .3821(5) .6098(6) .034(4) Uani ? ? ?
C2' 1 .1726(4) .3096(5) .7566(6) .034(5) Uani ? ? ?
O2' 1 .0734(3) .3533(3) .8107(4) .046(4) Uani ? ? ?
C3' 1 .2718(4) .1564(5) .8201(6) .037(5) Uani ? ? ?
C4' 1 .2747(5) .0460(6) .9617(7) .052(6) Uani ? ? ?
C5' 1 .3763(6) -.0905(6) .9928(8) .063(6) Uani ? ? ?
C6' 1 .4689(5) -0.1154(5) .8876(8) .062(6) Uani ? ? ?
C7' 1 .4658(5) -.0042(6) .7431(7) .052(6) Uani ? ? ?
C8' 1 .3644(4) .1331(5) .7142(6) .039(5) Uani ? ? ?
C9' 1 .3324(4) .2708(5) .5741(6) .039(5) Uani ? ? ?
O9' 1 .3888(3) .2899(3) .4492(4) .054(4) Uani ? ? ?
O10 .5 .4180(10) .572(2) .304(3) .050(10) Uani ? ? P
C10 .5 .5180(10) .5080(10) .193(2) .070(10) Uani ? ? P
Cl2 .5 .4672(5) .5590(10) .3250(10) .070(6) Uani ? ? P
H4 1 -0.23689 .97220 .63338 .07500 Uiso calc C4 ?
H5 1 -0.30463 1.18655 .43630 .07500 Uiso calc C5 ?
H6 1 -0.23201 1.24046 .19662 .07500 Uiso calc C6 ?
H7 1 -0.04462 1.07435 .12271 .07500 Uiso calc C7 ?
H4' 1 .22064 .06009 1.03730 .07500 Uiso calc C4' ?
H5' 1 .39649 -0.17934 1.09271 .07500 Uiso calc C5' ?
H6' 1 .54177 -0.21164 .90746 .07500 Uiso calc C6' ?
H7' 1 .53741 -0.02840 .66125 .07500 Uiso calc C7' ?

loop_
_atom_type_symbol
_atom_type_description
_atom_type_scat_source
_atom_type_scat_dispersion_real
_atom_type_scat_dispersion_imag
zn ? IntTables_Vol_IV_Tables_2.2B_and_2.3.1 .222 1.431
c ? IntTables_Vol_IV_Tables_2.2B_and_2.3.1 .002 .002
cl ? IntTables_Vol_IV_Tables_2.2B_and_2.3.1 .132 .159
h ? IntTables_Vol_IV_Tables_2.2B_and_2.3.1 0 0
o ? IntTables_Vol_IV_Tables_2.2B_and_2.3.1 .008 .006
n ? IntTables_Vol_IV_Tables_2.2B_and_2.3.1 .004 .003
na ? IntTables_Vol_IV_Tables_2.2B_and_2.3.1 .03 .025

loop_
_geom_angle_atom_site_label_1
_geom_angle_atom_site_label_2
_geom_angle_atom_site_label_3
_geom_angle_site_symmetry_1
_geom_angle_site_symmetry_2
_geom_angle_site_symmetry_3
_geom_angle
_geom_angle_publ_flag
Cl2 O10 C10 . . . 61(2) ?
Cl2 O10 Zn . . . 153(3) ?
Cl1 Zn O9 . . . 97.20(10) yes
Cl1 Zn N . . . 123.40(10) yes
Cl1 Zn O9' . . . 100.40(10) yes
Cl1 Zn O10 . . . 118.6(7) yes
Cl1 Zn Cl2 . . . 119.3(3) yes
O9 Zn N . . . 78.70(10) yes
O9 Zn O9' . . . 156.50(10) yes
O9 Zn O10 . . . 93.0(5) yes
O9 Zn Cl2 . . . 98.8(2) yes
N Zn O9' . . . 78.70(10) yes
N Zn O10 . . . 118.0(7) yes
N Zn Cl2 . . . 117.0(3) yes
O9' Zn O10 . . . 92.0(5) yes
O9' Zn Cl2 . . . 86.0(2) yes
O2 Na Cl1 . . 1_556 90.10(10) yes
O2' Na Cl1 . . 1_556 85.80(10) yes
O2 Na O2' . . . 75.70(10) yes
O10 Zn Cl2 . . . 6.1(5) ?
Zn Cl1 Na . . 1_554 113.74(6) ?
Cl1 Na O2 . 1_554 1_554 90.10(10) ?
Cl1 Na O2' . 1_554 1_554 85.80(10) ?
Cl1 Na Cl1 . 1_554 2_565 180.0000 ?
Cl1 Na O2 . 1_554 2_566 89.90(10) ?
Cl1 Na O2' . 1_554 2_566 94.20(10) ?
O2 Na O2' 1_554 1_554 1_554 75.70(10) ?
O2 Na Cl1 1_554 1_554 2_565 89.90(10) ?
O2 Na O2 1_554 1_554 2_566 180.0(2) ?
O2 Na O2' 1_554 1_554 2_566 104.30(10) ?
O2' Na Cl1 1_554 1_554 2_565 94.20(10) ?
O2' Na O2 1_554 1_554 2_566 104.30(10) ?
O2' Na O2' 1_554 1_554 2_566 180.00(10) ?
Cl1 Na O2 2_565 1_554 2_566 90.10(10) ?
Cl1 Na O2' 2_565 1_554 2_566 85.80(10) ?
O2 Na O2' 2_566 1_554 2_566 75.70(10) ?
C2 C1 C9 1_554 1_554 1_554 108.7(3) ?
C2 C1 N 1_554 1_554 1_554 136.8(4) ?
C9 C1 N 1_554 1_554 1_554 114.4(4) ?
C1 C2 O2 1_554 1_554 1_554 131.2(4) ?
C1 C2 C3 1_554 1_554 1_554 104.7(4) ?
O2 C2 C3 1_554 1_554 1_554 123.8(4) ?
Na O2 C2 1_554 1_554 1_554 158.6(3) ?
C2 C3 C4 1_554 1_554 1_554 127.2(5) ?
C2 C3 C8 1_554 1_554 1_554 110.1(4) ?
C4 C3 C8 1_554 1_554 1_554 122.7(4) ?
C3 C4 C5 1_554 1_554 1_554 116.5(5) ?
C3 C4 H4 1_554 1_554 1_554 130.7(4) ?
C5 C4 H4 1_554 1_554 1_554 112.7(4) ?
C4 C5 C6 1_554 1_554 1_554 121.0(5) ?
C4 C5 H5 1_554 1_554 1_554 118.7(6) ?
C6 C5 H5 1_554 1_554 1_554 120.3(5) ?
C5 C6 C7 1_554 1_554 1_554 122.4(4) ?
C5 C6 H6 1_554 1_554 1_554 113.5(5) ?
C7 C6 H6 1_554 1_554 1_554 123.1(6) ?
C6 C7 C8 1_554 1_554 1_554 117.2(5) ?
C6 C7 H7 1_554 1_554 1_554 121.0(4) ?
C8 C7 H7 1_554 1_554 1_554 121.7(5) ?
C3 C8 C7 1_554 1_554 1_554 120.3(4) ?
C3 C8 C9 1_554 1_554 1_554 109.3(4) ?
C7 C8 C9 1_554 1_554 1_554 130.4(5) ?
C1 C9 C8 1_554 1_554 1_554 106.7(4) ?
C1 C9 O9 1_554 1_554 1_554 125.2(4) ?
C8 C9 O9 1_554 1_554 1_554 128.1(4) ?
Zn O9 C9 . . . 108.5(3) ?
Zn N C1' . . . 112.4(3) ?
Zn N C1 . . . 113.0(3) ?
C1' N C1 . . . 134.5(4) ?
N C1' C2' . . . 136.6(4) ?
N C1' C9' . . . 114.8(4) ?
C2' C1' C9' . . . 108.6(4) ?
C1' C2' C3' . . . 104.7(4) ?
C1' C2' O2' . . . 130.0(4) ?
C3' C2' O2' . . . 125.0(4) ?
Na O2' C2' 1_554 1_554 1_554 129.8(4) ?
C2' C3' C4' . . . 127.3(5) ?
C2' C3' C8' . . . 110.8(4) ?
C4' C3' C8' . . . 121.9(4) ?
C3' C4' C5' . . . 116.9(5) ?
C3' C4' H4' . . . 124.0(5) ?
C5' C4' H4' . . . 118.8(5) ?
C4' C5' C6' . . . 121.8(5) ?
C4' C5' H5' . . . 127.8(6) ?
C6' C5' H5' . . . 110.3(5) ?
C5' C6' C7' . . . 121.5(4) ?
C5' C6' H6' . . . 123.0(5) ?
C7' C6' H6' . . . 115.5(6) ?
C6' C7' C8' . . . 116.3(5) ?
C6' C7' H7' . . . 119.7(4) ?
C8' C7' H7' . . . 124.0(5) ?
C3' C8' C7' . . . 121.6(4) ?
C3' C8' C9' . . . 108.4(4) ?
C7' C8' C9' . . . 129.9(5) ?
C1' C9' C8' . . . 106.9(4) ?
C1' C9' O9' . . . 125.5(4) ?
C8' C9' O9' . . . 127.6(4) ?
Zn O9' C9' . . . 108.2(3) ?
Zn O10 C10 . . . 114(2) ?
Zn O10 Cl2 . . . 153(3) ?
C10 O10 Cl2 . . . 61(2) ?
O10 C10 Cl2 . . . 21.9(8) ?
Zn Cl2 O10 . . . 21(2) ?
Zn Cl2 C10 . . . 95.6(9) ?
Zn Cl2 Cl2 . . 2_666 102.9(4) ?
O10 Cl2 C10 . . . 98(3) ?
O10 Cl2 Cl2 . . 2_666 115(2) ?
C10 Cl2 Cl2 . . 2_666 130.9(6) ?

loop_
_geom_bond_atom_site_label_1
_geom_bond_atom_site_label_2
_geom_bond_site_symmetry_1
_geom_bond_site_symmetry_2
_geom_bond_distance
_geom_bond_publ_flag
Zn Cl1 . . 2.205(2) yes
Zn O9 . . 2.196(3) yes
Zn N . . 2.109(4) yes
Zn O9' . . 2.215(3) yes
Zn O10 . . 1.88(2) yes
Zn Cl2 . . 2.399(8) yes
Cl1 Na . 1_554 2.893(2) ?
Na O2 1_554 1_554 2.280(3) ?
Na O2' 1_554 1_554 2.286(4) ?
Na O2 1_554 2_566 2.280(3) ?
Na O2' 1_554 2_566 2.286(4) ?
C1 C2 1_554 1_554 1.469(7) ?
C1 C9 1_554 1_554 1.467(6) ?
C1 N 1_554 1_554 1.332(5) ?
C2 O2 1_554 1_554 1.206(6) ?
C2 C3 1_554 1_554 1.502(5) ?
C3 C4 1_554 1_554 1.377(7) ?
C3 C8 1_554 1_554 1.381(7) ?
C4 C5 1_554 1_554 1.412(7) ?
C4 H4 1_554 1_554 .982(5) ?
C5 C6 1_554 1_554 1.375(9) ?
C5 H5 1_554 1_554 .820(5) ?
C6 C7 1_554 1_554 1.373(7) ?
C6 H6 1_554 1_554 .883(4) ?
C7 C8 1_554 1_554 1.409(6) ?
C7 H7 1_554 1_554 .982(5) ?
C8 C9 1_554 1_554 1.471(6) ?
C9 O9 1_554 1_554 1.219(6) ?
N C1' . . 1.354(5) ?
C1' C2' . . 1.460(7) ?
C1' C9' . . 1.453(6) ?
C2' C3' . . 1.487(5) ?
C2' O2' . . 1.208(6) ?
C3' C4' . . 1.378(7) ?
C3' C8' . . 1.371(7) ?
C4' C5' . . 1.388(7) ?
C4' H4' . . .877(6) ?
C5' C6' . . 1.368(9) ?
C5' H5' . . .995(5) ?
C6' C7' . . 1.397(8) ?
C6' H6' . . .986(5) ?
C7' C8' . . 1.392(6) ?
C7' H7' . . 1.061(6) ?
C8' C9' . . 1.474(6) ?
C9' O9' . . 1.225(6) ?
O10 C10 . . 1.51(2) ?
O10 Cl2 . . .57(2) ?
C10 Cl2 . . 1.32(2) ?
Cl2 Cl2 . 2_666 2.770(10) ?

loop_
_geom_contact_atom_site_label_1
_geom_contact_atom_site_label_2
_geom_contact_distance
_geom_contact_site_symmetry_1
_geom_contact_site_symmetry_2
_geom_contact_publ_flag
Na Cl1 2.893(2) . 1_556 yes
Na O2 2.280(3) . . yes
Na O2' 2.286(4) . . yes
Zn Na 4.2860(10) . 1_554 ?
Zn C1 2.902(5) . . ?
Zn C2 4.788(6) . 2_566 ?
Zn C2 4.370(5) . . ?
Zn O2 4.292(5) . 2_566 ?
Zn C5 4.610(7) . 2_576 ?
Zn C6 4.719(5) . 2_575 ?
Zn C8 4.296(5) . . ?
Zn C9 2.830(5) . . ?
Zn C1' 2.909(5) . . ?
Zn C2' 4.359(5) . . ?
Zn O2' 4.025(4) . 2_566 ?
Zn C5' 4.580(7) . 1_564 ?
Zn C6' 4.486(6) . 2_656 ?
Zn C7' 4.890(6) . 2_656 ?
Zn C8' 4.317(5) . . ?
Zn C9' 2.846(5) . . ?
Zn O10 4.54(2) . 2_666 ?
Zn C10 4.510(10) . 2_665 ?
Zn C10 4.730(10) . 2_666 ?
Zn C10 2.850(10) . . ?
Zn Cl2 4.050(9) . 2_666 ?
Zn H5 4.146(2) . 2_576 ?
Zn H6 3.9690(10) . 2_575 ?
Zn H7 4.499(2) . 2_575 ?
Zn H5' 3.771(2) . 1_564 ?
Zn H6' 3.660(2) . 2_656 ?
Zn H7' 4.435(4) . 2_656 ?
Cl1 C1 4.568(5) . 1_554 ?
Cl1 C1 4.422(5) . . ?
Cl1 C2 4.341(5) . 1_554 ?
Cl1 C2 4.631(6) . 2_566 ?
Cl1 O2 3.682(5) . 2_566 ?
Cl1 O2 3.686(4) . 1_554 ?
Cl1 C6 3.806(6) . 2_575 ?
Cl1 C7 4.396(6) . 2_575 ?
Cl1 C9 4.092(6) . . ?
Cl1 O9 3.302(4) . . ?
Cl1 N 3.799(4) . . ?
Cl1 N 4.386(4) . 1_554 ?
Cl1 C1' 3.890(5) . 1_554 ?
Cl1 C1' 4.429(5) . . ?
Cl1 C2' 3.460(6) . 1_554 ?
Cl1 O2' 3.552(5) . 1_554 ?
Cl1 O2' 3.818(4) . 2_566 ?
Cl1 C3' 3.921(6) . 1_554 ?
Cl1 C4' 4.360(7) . 1_554 ?
Cl1 C6' 3.747(5) . 2_656 ?
Cl1 C7' 4.483(5) . 2_656 ?
Cl1 C8' 4.585(6) . 1_554 ?
Cl1 C9' 4.178(5) . . ?
Cl1 C9' 4.634(6) . 1_554 ?
Cl1 O9' 3.397(4) . . ?
Cl1 O10 3.52(2) . . ?
Cl1 C10 3.670(10) . . ?
Cl1 C10 3.460(10) . 2_665 ?
Cl1 Cl2 4.504(9) . 2_665 ?
Cl1 Cl2 3.980(10) . . ?
Cl1 H6 3.029(2) . 2_575 ?
Cl1 H7 4.090(3) . 2_575 ?
Cl1 H6' 2.762(2) . 2_656 ?
Cl1 H7' 4.231(3) . 2_656 ?
Na C1 4.307(5) 1_554 2_566 ?
Na C1 4.307(5) 1_554 1_554 ?
Na C1 4.813(6) 1_554 . ?
Na C1 4.813(6) 1_554 2_565 ?
Na C2 3.431(5) 1_554 1_554 ?
Na C2 3.431(5) 1_554 2_566 ?
Na C3 4.655(5) 1_554 1_554 ?
Na C3 4.655(5) 1_554 2_566 ?
Na C4 5.031(5) 1_554 2_566 ?
Na C4 5.031(5) 1_554 1_554 ?
Na C6 4.939(7) 1_554 2_575 ?
Na C6 4.939(7) 1_554 1_545 ?
Na C7 4.928(7) 1_554 2_575 ?
Na C7 4.928(7) 1_554 1_545 ?
Na C9 4.625(6) 1_554 . ?
Na C9 4.625(6) 1_554 2_565 ?
Na O9 4.434(5) 1_554 2_565 ?
Na O9 4.434(5) 1_554 . ?
Na N 4.671(4) 1_554 . ?
Na N 4.550(4) 1_554 2_566 ?
Na N 4.550(4) 1_554 1_554 ?
Na N 4.671(4) 1_554 2_565 ?
Na C1' 4.143(5) 1_554 1_554 ?
Na C1' 4.143(5) 1_554 2_566 ?
Na C2' 3.197(5) 1_554 2_566 ?
Na C2' 3.197(5) 1_554 1_554 ?
Na C3' 4.213(5) 1_554 1_554 ?
Na C3' 4.213(5) 1_554 2_566 ?
Na C4' 4.494(6) 1_554 1_554 ?
Na C4' 4.494(6) 1_554 2_566 ?
Na H4 4.690(3) 1_554 2_566 ?
Na H4 4.690(3) 1_554 1_554 ?
Na H6 4.574(2) 1_554 2_575 ?
Na H6 4.574(2) 1_554 1_545 ?
Na H7 4.397(3) 1_554 1_545 ?
Na H7 4.397(3) 1_554 2_575 ?
Na H4' 4.064(3) 1_554 2_566 ?
Na H4' 4.064(3) 1_554 1_554 ?
C1 C1 4.323(9) 1_554 2_565 ?
C1 C2 4.367(9) 1_554 2_565 ?
C1 O2 4.362(7) 1_554 2_565 ?
C1 O2 2.439(6) 1_554 1_554 ?
C1 C3 2.352(6) 1_554 1_554 ?
C1 C4 4.332(9) 1_554 2_575 ?
C1 C4 3.696(6) 1_554 1_554 ?
C1 C5 3.675(9) 1_554 2_575 ?
C1 C6 3.565(9) 1_554 2_575 ?
C1 C7 3.743(6) 1_554 1_554 ?
C1 C7 4.127(8) 1_554 2_575 ?
C1 C8 2.357(6) 1_554 1_554 ?
C1 O9 2.387(6) 1_554 1_554 ?
C1 N 4.210(8) 1_554 2_565 ?
C1 C1' 3.946(8) 1_554 2_565 ?
C1 C1' 2.477(6) 1_554 1_554 ?
C1 C2' 3.351(6) 1_554 1_554 ?
C1 C2' 3.565(8) 1_554 2_565 ?
C1 O2' 3.528(6) 1_554 1_554 ?
C1 O2' 3.138(7) 1_554 2_565 ?
C1 C9' 3.679(6) 1_554 1_554 ?
C1 O9' 4.044(5) 1_554 1_554 ?
C1 O10 4.070(10) 1_554 1_554 ?
C1 Cl2 4.533(8) 1_554 1_554 ?
C1 H5 3.717(6) 1_554 2_575 ?
C1 H6 3.684(6) 1_554 2_575 ?
C2 C4 2.579(6) 1_554 1_554 ?
C2 C5 3.968(9) 1_554 2_575 ?
C2 C5 3.813(6) 1_554 1_554 ?
C2 C6 3.410(10) 1_554 2_575 ?
C2 C6 4.221(6) 1_554 1_554 ?
C2 C7 3.701(7) 1_554 1_554 ?
C2 C7 3.503(9) 1_554 2_575 ?
C2 C8 2.364(6) 1_554 1_554 ?
C2 C8 4.131(9) 1_554 2_575 ?
C2 C9 2.385(7) 1_554 1_554 ?
C2 O9 3.558(6) 1_554 1_554 ?
C2 N 3.905(8) 1_554 2_565 ?
C2 N 2.605(6) 1_554 1_554 ?
C2 C1' 3.353(6) 1_554 1_554 ?
C2 C1' 3.605(8) 1_554 2_565 ?
C2 C2' 3.596(8) 1_554 2_565 ?
C2 C2' 3.679(6) 1_554 1_554 ?
C2 O2' 3.379(6) 1_554 1_554 ?
C2 O2' 3.663(7) 1_554 2_565 ?
C2 C3' 4.228(7) 1_554 2_565 ?
C2 C9' 4.088(8) 1_554 2_565 ?
C2 H4 2.960(4) 1_554 1_554 ?
C2 H6 3.603(6) 1_554 2_575 ?
C2 H7 3.648(6) 1_554 2_575 ?
O2 C3 2.393(5) 1_554 1_554 ?
O2 C4 3.011(5) 1_554 1_554 ?
O2 C5 4.395(6) 1_554 1_554 ?
O2 C6 3.667(9) 1_554 2_575 ?
O2 C7 3.608(8) 1_554 2_575 ?
O2 C8 3.499(6) 1_554 1_554 ?
O2 C9 3.562(6) 1_554 1_554 ?
O2 N 3.912(7) 1_554 2_565 ?
O2 N 3.237(5) 1_554 1_554 ?
O2 C1' 3.549(6) 1_554 1_554 ?
O2 C1' 3.924(7) 1_554 2_565 ?
O2 C2' 4.322(6) 1_554 2_565 ?
O2 C2' 3.398(6) 1_554 1_554 ?
O2 C2' 4.393(6) 1_554 2_566 ?
O2 O2' 2.802(5) 1_554 1_554 ?
O2 O2' 3.605(5) 1_554 2_566 ?
O2 C4' 4.343(6) 1_554 2_566 ?
O2 C9' 4.255(7) 1_554 2_565 ?
O2 H4 3.000(3) 1_554 1_554 ?
O2 H6 3.668(5) 1_554 2_575 ?
O2 H7 3.431(5) 1_554 2_575 ?
O2 H4' 3.607(4) 1_554 2_566 ?
C3 C3 3.861(9) 1_554 2_575 ?
C3 C4 4.137(9) 1_554 2_575 ?
C3 C5 4.040(9) 1_554 2_575 ?
C3 C5 2.372(6) 1_554 1_554 ?
C3 C6 2.734(6) 1_554 1_554 ?
C3 C6 3.697(9) 1_554 2_575 ?
C3 C7 2.420(7) 1_554 1_554 ?
C3 C7 3.432(9) 1_554 2_575 ?
C3 C8 3.524(9) 1_554 2_575 ?
C3 C9 4.123(9) 1_554 2_575 ?
C3 C9 2.327(7) 1_554 1_554 ?
C3 O9 3.508(6) 1_554 1_554 ?
C3 N 3.681(6) 1_554 1_554 ?
C3 C1' 3.778(9) 1_554 2_565 ?
C3 C2' 3.448(8) 1_554 2_565 ?
C3 O2' 3.673(7) 1_554 2_565 ?
C3 C3' 3.545(8) 1_554 2_565 ?
C3 C4' 4.072(8) 1_554 2_565 ?
C3 C8' 3.813(8) 1_554 2_565 ?
C3 C9' 3.904(9) 1_554 2_565 ?
C3 H4 2.151(5) 1_554 1_554 ?
C3 H5 3.109(4) 1_554 1_554 ?
C3 H6 3.604(4) 1_554 1_554 ?
C3 H7 3.729(6) 1_554 2_575 ?
C3 H7 3.315(5) 1_554 1_554 ?
C4 C6 4.401(9) 1_554 2_575 ?
C4 C6 2.425(7) 1_554 1_554 ?
C4 C7 2.836(8) 1_554 1_554 ?
C4 C7 3.700(9) 1_554 2_575 ?
C4 C8 3.545(9) 1_554 2_575 ?
C4 C8 2.421(7) 1_554 1_554 ?
C4 C9 3.634(9) 1_554 2_575 ?
C4 C9 3.649(7) 1_554 1_554 ?
C4 O9 3.788(8) 1_554 2_575 ?
C4 C1' 4.174(9) 1_554 2_565 ?
C4 C2' 4.051(9) 1_554 2_565 ?
C4 C3' 3.711(9) 1_554 2_565 ?
C4 C4' 4.201(8) 1_554 2_565 ?
C4 C4' 4.156(8) 1_554 2_566 ?
C4 C6' 4.354(8) 1_554 2_565 ?
C4 C7' 4.402(8) 1_554 1_464 ?
C4 C7' 3.901(9) 1_554 2_565 ?
C4 C8' 3.552(9) 1_554 2_565 ?
C4 C9' 3.794(9) 1_554 2_565 ?
C4 O9' 4.237(8) 1_554 2_565 ?
C4 H5 1.944(4) 1_554 1_554 ?
C4 H6 3.173(5) 1_554 1_554 ?
C4 H7 3.797(6) 1_554 2_575 ?
C4 H7 3.818(6) 1_554 1_554 ?
C4 H4' 3.425(5) 1_554 2_566 ?
C4 H7' 3.443(6) 1_554 1_464 ?
C5 C7 2.407(8) 1_554 1_554 ?
C5 C7 4.345(8) 1_554 2_575 ?
C5 C8 3.712(9) 1_554 2_575 ?
C5 C8 2.755(7) 1_554 1_554 ?
C5 C9 3.428(9) 1_554 2_575 ?
C5 C9 4.207(7) 1_554 1_554 ?
C5 O9 3.689(8) 1_554 2_575 ?
C5 N 4.163(9) 1_554 2_575 ?
C5 C3' 3.852(9) 1_554 2_565 ?
C5 C4' 3.895(9) 1_554 2_565 ?
C5 C5' 3.820(10) 1_554 2_565 ?
C5 C6' 3.720(10) 1_554 2_565 ?
C5 C7' 3.700(10) 1_554 2_565 ?
C5 C8' 3.760(10) 1_554 2_565 ?
C5 O9' 4.105(7) 1_554 1_464 ?
C5 O10 4.11(2) 1_554 2_575 ?
C5 C10 3.800(10) 1_554 1_464 ?
C5 Cl2 4.260(9) 1_554 1_464 ?
C5 Cl2 4.230(10) 1_554 2_575 ?
C5 H4 2.008(6) 1_554 1_554 ?
C5 H6 1.907(6) 1_554 1_554 ?
C5 H7 3.294(6) 1_554 1_554 ?
C5 H7' 3.868(7) 1_554 1_464 ?
C6 C8 2.375(6) 1_554 1_554 ?
C6 C8 3.862(8) 1_554 2_575 ?
C6 C9 3.771(9) 1_554 2_575 ?
C6 C9 3.798(6) 1_554 1_554 ?
C6 O9 3.951(7) 1_554 2_574 ?
C6 O9 4.387(7) 1_554 2_575 ?
C6 N 4.154(8) 1_554 2_575 ?
C6 C3' 3.870(9) 1_554 2_565 ?
C6 C4' 3.490(10) 1_554 2_565 ?
C6 C5' 3.480(10) 1_554 2_565 ?
C6 C6' 3.850(10) 1_554 2_565 ?
C6 C7' 4.220(10) 1_554 2_565 ?
C6 C8' 4.210(10) 1_554 2_565 ?
C6 C10 3.800(10) 1_554 1_464 ?
C6 Cl2 4.599(9) 1_554 1_464 ?
C6 H4 3.254(6) 1_554 1_554 ?
C6 H5 1.923(6) 1_554 1_554 ?
C6 H7 2.059(6) 1_554 1_554 ?
C6 H4' 3.762(7) 1_554 2_565 ?
C6 H5' 3.790(7) 1_554 2_565 ?
C7 C7 4.289(8) 1_554 2_574 ?
C7 C8 3.881(8) 1_554 2_575 ?
C7 C9 2.615(6) 1_554 1_554 ?
C7 C9 4.278(8) 1_554 2_575 ?
C7 O9 3.670(6) 1_554 2_574 ?
C7 O9 3.139(6) 1_554 1_554 ?
C7 C2' 4.159(9) 1_554 2_565 ?
C7 O2' 4.100(8) 1_554 2_565 ?
C7 C3' 3.748(9) 1_554 2_565 ?
C7 C4' 3.380(10) 1_554 2_565 ?
C7 C5' 3.840(10) 1_554 2_565 ?
C7 H4 3.908(6) 1_554 2_575 ?
C7 H4 3.809(6) 1_554 1_554 ?
C7 H5 3.140(5) 1_554 1_554 ?
C7 H6 1.998(5) 1_554 1_554 ?
C7 H7 3.447(5) 1_554 2_574 ?
C7 H4' 3.380(7) 1_554 2_565 ?
C7 H4' 3.958(6) 1_554 1_563 ?
C8 C8 3.707(8) 1_554 2_575 ?
C8 C9 4.435(8) 1_554 2_575 ?
C8 O9 2.422(6) 1_554 1_554 ?
C8 N 3.582(6) 1_554 1_554 ?
C8 C1' 4.296(9) 1_554 2_565 ?
C8 C2' 3.490(9) 1_554 2_565 ?
C8 O2' 3.354(7) 1_554 2_565 ?
C8 C3' 3.555(9) 1_554 2_565 ?
C8 C4' 3.678(8) 1_554 2_565 ?
C8 C8' 4.250(8) 1_554 2_565 ?
C8 H4 3.898(6) 1_554 2_575 ?
C8 H4 3.358(5) 1_554 1_554 ?
C8 H5 3.575(5) 1_554 1_554 ?
C8 H6 3.191(4) 1_554 1_554 ?
C8 H7 3.828(5) 1_554 2_574 ?
C8 H7 2.099(5) 1_554 1_554 ?
C8 H4' 3.732(5) 1_554 2_565 ?
C9 N 2.354(5) 1_554 1_554 ?
C9 C1' 4.431(9) 1_554 2_565 ?
C9 C1' 3.692(6) 1_554 1_554 ?
C9 C2' 3.587(9) 1_554 2_565 ?
C9 O2' 3.008(8) 1_554 2_565 ?
C9 C3' 4.167(8) 1_554 2_565 ?
C9 C4' 4.397(8) 1_554 2_565 ?
C9 O10 3.790(10) 1_554 1_554 ?
C9 Cl2 4.288(8) 1_554 1_554 ?
C9 H4 3.808(7) 1_554 2_575 ?
C9 H5 3.506(6) 1_554 2_575 ?
C9 H7 2.893(4) 1_554 1_554 ?
C9 H7 3.617(5) 1_554 2_574 ?
O9 N 2.729(5) . . ?
O9 C1' 4.050(6) . . ?
O9 C2' 4.236(7) . 2_566 ?
O9 O2' 3.380(6) . 2_566 ?
O9 C4' 3.946(7) . 1_564 ?
O9 C5' 3.872(8) . 1_564 ?
O9 O9' 4.319(5) . . ?
O9 O10 2.970(10) . . ?
O9 C10 4.140(10) . . ?
O9 Cl2 3.491(6) . . ?
O9 H4 3.645(5) . 2_576 ?
O9 H5 3.554(4) . 2_576 ?
O9 H6 3.537(4) . 2_575 ?
O9 H7 2.938(3) . 2_575 ?
O9 H7 3.024(3) . . ?
O9 H4' 3.467(4) . 1_564 ?
O9 H5' 3.365(4) . 1_564 ?
N C2' 2.615(6) . . ?
N C2' 4.232(6) . 2_566 ?
N O2' 3.567(5) . 2_566 ?
N O2' 3.223(5) . . ?
N C3' 3.684(6) . . ?
N C8' 3.600(6) . . ?
N C9' 2.365(5) . . ?
N O9' 2.742(5) . . ?
N O10 3.42(2) . . ?
N C10 4.320(10) . 2_666 ?
N Cl2 3.848(9) . . ?
N Cl2 4.211(8) . 2_666 ?
N H5 3.946(5) . 2_576 ?
C1' O2' 2.420(6) . . ?
C1' C3' 2.334(6) . . ?
C1' C4' 3.680(7) . . ?
C1' C7' 3.719(6) . . ?
C1' C8' 2.352(6) . . ?
C1' O9' 2.383(6) . . ?
C1' O10 4.10(2) . . ?
C1' C10 4.20(2) . 2_666 ?
C1' Cl2 4.420(10) . . ?
C1' Cl2 4.130(10) . 2_666 ?
C2' C4' 2.568(6) . . ?
C2' C5' 3.783(6) . . ?
C2' C6' 4.207(6) . . ?
C2' C7' 3.681(6) . . ?
C2' C8' 2.354(6) . . ?
C2' C9' 2.366(7) . . ?
C2' O9' 3.544(6) . . ?
C2' H4' 2.810(4) . . ?
O2' C3' 2.395(5) 1_554 1_554 ?
O2' C4' 3.022(5) 1_554 1_554 ?
O2' C5' 4.384(6) 1_554 1_554 ?
O2' C8' 3.498(6) 1_554 1_554 ?
O2' C9' 3.539(6) 1_554 1_554 ?
O2' H7 3.995(4) 1_554 1_545 ?
O2' H4' 2.910(3) 1_554 1_554 ?
C3' C5' 2.357(6) . . ?
C3' C5' 4.264(9) . 2_657 ?
C3' C6' 3.770(9) . 2_657 ?
C3' C6' 2.732(6) . . ?
C3' C7' 4.313(7) . 2_657 ?
C3' C7' 2.413(7) . . ?
C3' C9' 2.309(7) . . ?
C3' O9' 3.493(6) . . ?
C3' H4' 2.005(5) . . ?
C3' H5' 3.305(4) . . ?
C3' H6' 3.450(6) . 2_657 ?
C3' H6' 3.718(4) . . ?
C3' H7' 3.392(5) . . ?
C4' C5' 4.440(10) . 2_657 ?
C4' C6' 2.408(8) . . ?
C4' C6' 3.710(10) . 2_657 ?
C4' C7' 3.783(9) . 2_657 ?
C4' C7' 2.829(8) . . ?
C4' C8' 2.403(8) . . ?
C4' C9' 3.630(7) . . ?
C4' H4 3.255(5) . 2_567 ?
C4' H6 3.618(7) . 2_566 ?
C4' H7 3.965(6) . 1_546 ?
C4' H7 3.575(7) . 2_566 ?
C4' H5' 2.147(4) . . ?
C4' H6' 3.314(5) . . ?
C4' H6' 3.555(7) . 2_657 ?
C4' H7' 3.743(6) . 2_657 ?
C4' H7' 3.889(6) . . ?
C5' C5' 4.090(10) . 2_657 ?
C5' C6' 3.580(10) . 2_657 ?
C5' C7' 2.412(9) . . ?
C5' C7' 3.400(10) . 2_657 ?
C5' C8' 2.730(7) . . ?
C5' C8' 3.769(9) . 2_657 ?
C5' C9' 4.184(7) . . ?
C5' O10 3.56(2) . 1_546 ?
C5' C10 3.630(10) . 1_546 ?
C5' Cl2 3.640(10) . 1_546 ?
C5' H4 3.631(6) . 2_567 ?
C5' H5 3.992(7) . 2_566 ?
C5' H6 3.301(8) . 2_566 ?
C5' H4' 1.967(6) . . ?
C5' H6' 3.795(8) . 2_657 ?
C5' H6' 2.077(6) . . ?
C5' H7' 3.364(7) . . ?
C5' H7' 3.594(7) . 2_657 ?
C6' C6' 3.550(10) . 2_657 ?
C6' C7' 3.660(10) . 2_657 ?
C6' C8' 2.370(6) . . ?
C6' C8' 3.740(9) . 2_657 ?
C6' C9' 3.798(7) . . ?
C6' O9' 3.606(7) . 2_656 ?
C6' O10 4.24(2) . 1_546 ?
C6' C10 3.800(10) . 1_546 ?
C6' C10 4.08(2) . 2_656 ?
C6' Cl2 4.210(10) . 1_546 ?
C6' H5 3.663(7) . 2_566 ?
C6' H6 3.683(7) . 2_566 ?
C6' H4' 3.182(6) . . ?
C6' H5' 1.951(6) . . ?
C6' H5' 3.938(7) . 2_657 ?
C6' H6' 3.961(7) . 2_657 ?
C6' H7' 2.132(6) . . ?
C7' C7' 3.974(8) . 2_656 ?
C7' C7' 4.255(8) . 2_657 ?
C7' C8' 4.388(8) . 2_656 ?
C7' C9' 2.597(6) . . ?
C7' C9' 4.162(8) . 2_656 ?
C7' O9' 3.407(7) . 2_656 ?
C7' O9' 3.116(6) . . ?
C7' H4 3.999(6) . 2_566 ?
C7' H4 3.606(6) . 1_645 ?
C7' H5 3.663(7) . 2_566 ?
C7' H4' 3.703(6) . . ?
C7' H4' 3.971(6) . 2_657 ?
C7' H5' 3.237(6) . . ?
C7' H5' 3.404(7) . 2_657 ?
C7' H6' 2.027(5) . . ?
C7' H6' 3.911(7) . 2_657 ?
C7' H7' 3.192(6) . 2_656 ?
C8' O9' 2.424(6) . . ?
C8' Cl2 4.290(10) . 2_666 ?
C8' H4 3.761(6) . 2_566 ?
C8' H5 3.998(6) . 2_566 ?
C8' H4' 3.207(5) . . ?
C8' H5' 3.537(6) . 2_657 ?
C8' H5' 3.714(5) . . ?
C8' H6' 3.244(4) . . ?
C8' H6' 3.624(6) . 2_657 ?
C8' H7' 2.171(4) . . ?
C8' H7' 3.464(5) . 2_656 ?
C9' O10 3.78(2) . . ?
C9' O10 4.14(2) . 2_666 ?
C9' C10 4.12(2) . 2_666 ?
C9' Cl2 3.670(10) . 2_666 ?
C9' Cl2 3.990(10) . . ?
C9' H4 3.782(6) . 2_566 ?
C9' H5' 3.925(5) . 2_657 ?
C9' H7' 3.307(5) . 2_656 ?
C9' H7' 2.942(4) . . ?
O9' O10 2.96(2) . . ?
O9' O10 3.91(2) . 2_666 ?
O9' C10 3.470(10) . . ?
O9' C10 4.28(2) . 2_666 ?
O9' Cl2 3.150(10) . . ?
O9' Cl2 3.490(10) . 2_666 ?
O9' H4 3.933(5) . 2_566 ?
O9' H5 3.419(4) . 1_645 ?
O9' H6' 3.163(4) . 2_656 ?
O9' H7' 3.033(3) . . ?
O9' H7' 2.764(4) . 2_656 ?
O10 O10 3.41(3) . 2_666 ?
O10 C10 3.96(3) . 2_666 ?
O10 C10 4.26(3) . 2_665 ?
O10 Cl2 3.05(2) . 2_666 ?
O10 H5 3.42(2) . 2_576 ?
O10 H5 3.860(10) . 1_645 ?
O10 H5' 2.58(2) . 1_564 ?
C10 C10 3.19(2) . 2_665 ?
C10 Cl2 3.77(2) . 2_666 ?
C10 Cl2 4.36(2) . 2_665 ?
C10 H5 3.220(10) . 1_645 ?
C10 H6 3.120(10) . 1_645 ?
C10 H5' 2.780(10) . 1_564 ?
C10 H6' 3.290(10) . 1_564 ?
C10 H6' 3.59(2) . 2_656 ?
Cl2 H5 3.490(10) . 2_576 ?
Cl2 H5 3.533(8) . 1_645 ?
Cl2 H6 4.058(8) . 1_645 ?
Cl2 H5' 2.654(9) . 1_564 ?
Cl2 H6' 3.920(10) . 1_564 ?
H4 H5 2.1940(10) 1_554 1_554 ?
H4 H4' 2.5933(7) 1_554 2_566 ?
H4 H5' 3.4140(10) 1_554 2_566 ?
H4 H7' 2.7299(7) 1_554 1_464 ?
H5 H6 2.1485(4) 1_554 1_554 ?
H5 H7' 3.5960(10) 1_554 1_464 ?
H6 H7 2.3681(9) 1_554 1_554 ?
H6 H5' 3.3966(6) 1_554 2_565 ?
H7 H7 2.7019(8) 1_554 2_574 ?
H7 H4' 3.3480(10) 1_554 2_565 ?
H7 H4' 3.2142(8) 1_554 1_563 ?
H4' H5' 2.4200(10) . . ?
H5' H6' 2.2539(4) . . ?
H5' H7' 3.4980(10) . 2_657 ?
H6' H7' 2.3477(9) . . ?
H7' H7' 2.6140(6) . 2_656 ?
